data_2220422
loop_
_publ_author_name
'Hwang, In-Chul'
'Ha, Kwang'

_publ_section_title
;
 {Tris[2-(5-bromo-2-oxidobenzylideneamino)ethyl]amine}manganese(III)
;
_journal_coeditor_code BT2817
_journal_issue 1
_journal_name_full 'Acta Crystallographica Section E'
_journal_page_first m63
_journal_paper_doi 10.1107/S160053680804172X
_journal_volume 65
_journal_year 2009
_chemical_formula_iupac '[Mn (C27 H24 Br3 N4 O3)]'
_chemical_formula_moiety 'C27 H24 Br3 Mn N4 O3'
_chemical_formula_sum 'C27 H24 Br3 Mn N4 O3'
_chemical_formula_weight 747.17
_chemical_name_systematic
;
{Tris[2-(5-bromo-2-oxidobenzylideneamino)ethyl]amine}manganese(III)
;
_space_group_IT_number 2
_symmetry_cell_setting triclinic
_symmetry_space_group_name_Hall '-P 1'
_symmetry_space_group_name_H-M 'P -1'
_atom_sites_solution_hydrogens geom
_atom_sites_solution_primary direct
_atom_sites_solution_secondary difmap
_cell_angle_alpha 80.041(3)
_cell_angle_beta 78.084(3)
_cell_angle_gamma 89.069(3)
_cell_formula_units_Z 2
_cell_length_a 9.5892(15)
_cell_length_b 11.7558(18)
_cell_length_c 13.417(2)
_cell_measurement_reflns_used 2848
_cell_measurement_temperature 293(2)
_cell_measurement_theta_max 24.151
_cell_measurement_theta_min 2.841
_cell_volume 1457.3(4)
_computing_cell_refinement 'SAINT (Bruker, 2000)'
_computing_data_collection 'SMART (Bruker, 2000)'
_computing_data_reduction 'SAINT (Bruker, 2000)'
_computing_molecular_graphics 'ORTEP-3 (Farrugia, 1997) and PLATON (Spek, 2003)'
_computing_publication_material 'SHELXL97 (Sheldrick, 2008)'
_computing_structure_refinement 'SHELXL97 (Sheldrick, 2008)'
_computing_structure_solution 'SHELXS97 (Sheldrick, 2008)'
_diffrn_ambient_temperature 293(2)
_diffrn_measured_fraction_theta_full 0.987
_diffrn_measured_fraction_theta_max 0.975
_diffrn_measurement_device_type 'Bruker SMART 1000 CCD'
_diffrn_measurement_method '\f and \w'
_diffrn_radiation_monochromator graphite
_diffrn_radiation_source 'fine-focus sealed tube'
_diffrn_radiation_type 'Mo K\a'
_diffrn_radiation_wavelength 0.71073
_diffrn_reflns_av_R_equivalents 0.0254
_diffrn_reflns_av_sigmaI/netI 0.0596
_diffrn_reflns_limit_h_max 11
_diffrn_reflns_limit_h_min -11
_diffrn_reflns_limit_k_max 14
_diffrn_reflns_limit_k_min -10
_diffrn_reflns_limit_l_max 16
_diffrn_reflns_limit_l_min -16
_diffrn_reflns_number 9621
_diffrn_reflns_theta_full 25.00
_diffrn_reflns_theta_max 26.39
_diffrn_reflns_theta_min 1.58
_diffrn_standards_decay_% 0
_diffrn_standards_interval_count 0
_diffrn_standards_interval_time 0
_diffrn_standards_number 0
_exptl_absorpt_coefficient_mu 4.601
_exptl_absorpt_correction_T_max 0.631
_exptl_absorpt_correction_T_min 0.422
_exptl_absorpt_correction_type multi-scan
_exptl_absorpt_process_details '(SADABS; Bruker, 2000)'
_exptl_crystal_colour black
_exptl_crystal_density_diffrn 1.703
_exptl_crystal_density_method 'not measured'
_exptl_crystal_description plate
_exptl_crystal_F_000 736
_exptl_crystal_size_max 0.25
_exptl_crystal_size_mid 0.15
_exptl_crystal_size_min 0.10
_refine_diff_density_max 2.664
_refine_diff_density_min -0.523
_refine_ls_extinction_method none
_refine_ls_goodness_of_fit_ref 1.039
_refine_ls_hydrogen_treatment constr
_refine_ls_matrix_type full
_refine_ls_number_parameters 343
_refine_ls_number_reflns 5820
_refine_ls_number_restraints 0
_refine_ls_restrained_S_all 1.039
_refine_ls_R_factor_all 0.0986
_refine_ls_R_factor_gt 0.0673
_refine_ls_shift/su_max 0.000
_refine_ls_shift/su_mean 0.000
_refine_ls_structure_factor_coef Fsqd
_refine_ls_weighting_details 'calc w=1/[\s^2^(Fo^2^)+(0.1477P)^2^] where P=(Fo^2^+2Fc^2^)/3'
_refine_ls_weighting_scheme calc
_refine_ls_wR_factor_gt 0.2162
_refine_ls_wR_factor_ref 0.2384
_reflns_number_gt 3794
_reflns_number_total 5820
_reflns_threshold_expression I>2\s(I)
_cod_data_source_file bt2817.cif
_cod_data_source_block I
_cod_depositor_comments
;
The following automatic conversions were performed:
'_symmetry_cell_setting' value 'Triclinic' changed to 'triclinic'
according to '/home/saulius/struct/CIF-dictionaries/cif_core.dic'
dictionary named 'cif_core.dic' version 2.4.1 from
2010-06-29.

'_exptl_absorpt_correction_type' value 'Multi-scan' changed
to 'multi-scan' according to
'/home/saulius/struct/CIF-dictionaries/cif_core.dic' dictionary named
'cif_core.dic' version 2.4.1 from 2010-06-29.

Automatic conversion script
Id: cif_fix_enum 1527 2010-12-29 10:47:43Z saulius 

The following automatic conversions were performed:

'_symmetry_cell_setting' value 'Triclinic' changed to 'triclinic'
according to /home/saulius/struct/CIF-dictionaries/cif_core.dic
dictionary named 'cif_core.dic' version 2.4.1 from
2010-06-29.

'_exptl_absorpt_correction_type' value 'Multi-scan'
changed to 'multi-scan' according to
/home/saulius/struct/CIF-dictionaries/cif_core.dic dictionary named
'cif_core.dic' version 2.4.1 from 2010-06-29.

Automatic conversion script
Id: cif_fix_values 1715 2011-07-08 13:25:40Z adriana 
;
_cod_database_code 2220422
_cod_database_fobs_code 2220422

loop_
_symmetry_equiv_pos_as_xyz
'x, y, z'
'-x, -y, -z'

loop_
_atom_site_type_symbol
_atom_site_label
_atom_site_fract_x
_atom_site_fract_y
_atom_site_fract_z
_atom_site_U_iso_or_equiv
_atom_site_adp_type
_atom_site_calc_flag
_atom_site_refinement_flags
_atom_site_occupancy
_atom_site_disorder_assembly
_atom_site_disorder_group
Mn Mn 0.89446(11) 0.29092(8) 0.37296(8) 0.0339(3) Uani d . 1 . .
Br Br1 0.43752(9) 0.63459(7) 0.07601(7) 0.0562(3) Uani d . 1 . .
Br Br2 0.65915(12) -0.10364(9) 0.06388(9) 0.0773(4) Uani d . 1 . .
Br Br3 0.92383(12) 0.21717(12) 0.94128(7) 0.0817(4) Uani d . 1 . .
O O1 0.8231(6) 0.4437(4) 0.3637(4) 0.0440(13) Uani d . 1 . .
O O2 0.7336(5) 0.2435(4) 0.3291(4) 0.0390(12) Uani d . 1 . .
O O3 0.7913(6) 0.2169(4) 0.5240(4) 0.0438(12) Uani d . 1 . .
N N1 0.9821(6) 0.3512(5) 0.1933(4) 0.0379(14) Uani d . 1 . .
N N2 0.9811(6) 0.1304(5) 0.3586(4) 0.0345(13) Uani d . 1 . .
N N3 1.0442(6) 0.3553(5) 0.4404(5) 0.0371(14) Uani d . 1 . .
N N4 1.2302(6) 0.2689(5) 0.2753(5) 0.0421(14) Uani d . 1 . .
C C1 0.7448(8) 0.4866(6) 0.2978(6) 0.0386(16) Uani d . 1 . .
C C2 0.6213(9) 0.5503(7) 0.3293(6) 0.0471(19) Uani d . 1 . .
H H2 0.5994 0.5618 0.3976 0.056 Uiso calc R 1 . .
C C3 0.5340(9) 0.5950(7) 0.2667(7) 0.055(2) Uani d . 1 . .
H H3 0.4540 0.6354 0.2917 0.066 Uiso calc R 1 . .
C C4 0.5650(8) 0.5800(6) 0.1638(6) 0.0423(18) Uani d . 1 . .
C C5 0.6844(9) 0.5206(7) 0.1259(6) 0.0475(19) Uani d . 1 . .
H H5 0.7041 0.5118 0.0569 0.057 Uiso calc R 1 . .
C C6 0.7768(8) 0.4732(6) 0.1912(6) 0.0416(17) Uani d . 1 . .
C C7 0.8986(8) 0.4149(6) 0.1456(6) 0.0434(18) Uani d . 1 . .
H H7 0.9195 0.4240 0.0738 0.052 Uiso calc R 1 . .
C C8 1.0976(8) 0.2977(7) 0.1326(6) 0.0445(18) Uani d . 1 . .
H H8A 1.1076 0.3320 0.0603 0.053 Uiso calc R 1 . .
H H8B 1.0754 0.2161 0.1395 0.053 Uiso calc R 1 . .
C C9 1.2362(8) 0.3111(7) 0.1653(6) 0.0462(19) Uani d . 1 . .
H H9A 1.3090 0.2695 0.1251 0.055 Uiso calc R 1 . .
H H9B 1.2643 0.3922 0.1495 0.055 Uiso calc R 1 . .
C C10 0.7244(7) 0.1687(6) 0.2679(5) 0.0332(15) Uani d . 1 . .
C C11 0.6176(8) 0.1814(7) 0.2102(6) 0.0440(18) Uani d . 1 . .
H H11 0.5571 0.2439 0.2131 0.053 Uiso calc R 1 . .
C C12 0.6016(8) 0.1000(7) 0.1481(6) 0.0465(19) Uani d . 1 . .
H H12 0.5314 0.1092 0.1090 0.056 Uiso calc R 1 . .
C C13 0.6884(8) 0.0077(7) 0.1451(6) 0.0451(19) Uani d . 1 . .
C C14 0.7932(8) -0.0056(6) 0.1990(6) 0.0422(18) Uani d . 1 . .
H H14 0.8513 -0.0695 0.1953 0.051 Uiso calc R 1 . .
C C15 0.8169(7) 0.0738(6) 0.2602(5) 0.0350(15) Uani d . 1 . .
C C16 0.9320(8) 0.0567(6) 0.3142(6) 0.0386(16) Uani d . 1 . .
H H16 0.9751 -0.0149 0.3172 0.046 Uiso calc R 1 . .
C C17 1.1154(7) 0.0991(6) 0.3940(6) 0.0381(16) Uani d . 1 . .
H H17A 1.1218 0.0157 0.4099 0.046 Uiso calc R 1 . .
H H17B 1.1168 0.1301 0.4562 0.046 Uiso calc R 1 . .
C C18 1.2411(8) 0.1481(6) 0.3092(6) 0.0430(18) Uani d . 1 . .
H H18A 1.3284 0.1337 0.3348 0.052 Uiso calc R 1 . .
H H18B 1.2466 0.1085 0.2509 0.052 Uiso calc R 1 . .
C C19 0.8246(8) 0.2186(6) 0.6102(6) 0.0398(17) Uani d . 1 . .
C C20 0.7371(9) 0.1565(7) 0.7023(6) 0.0442(18) Uani d . 1 . .
H H20 0.6570 0.1161 0.6971 0.053 Uiso calc R 1 . .
C C21 0.7678(9) 0.1546(7) 0.8001(6) 0.050(2) Uani d . 1 . .
H H21 0.7097 0.1128 0.8588 0.060 Uiso calc R 1 . .
C C22 0.8866(9) 0.2160(7) 0.8083(6) 0.049(2) Uani d . 1 . .
C C23 0.9756(9) 0.2779(7) 0.7228(6) 0.0463(19) Uani d . 1 . .
H H23 1.0542 0.3187 0.7299 0.056 Uiso calc R 1 . .
C C24 0.9449(8) 0.2781(6) 0.6232(6) 0.0382(16) Uani d . 1 . .
C C25 1.0426(9) 0.3453(6) 0.5379(6) 0.0421(18) Uani d . 1 . .
H H25 1.1132 0.3866 0.5554 0.051 Uiso calc R 1 . .
C C26 1.1647(8) 0.4255(6) 0.3728(6) 0.0451(18) Uani d . 1 . .
H H26A 1.2006 0.4773 0.4111 0.054 Uiso calc R 1 . .
H H26B 1.1332 0.4717 0.3146 0.054 Uiso calc R 1 . .
C C27 1.2823(8) 0.3454(7) 0.3340(6) 0.0460(19) Uani d . 1 . .
H H27A 1.3628 0.3909 0.2906 0.055 Uiso calc R 1 . .
H H27B 1.3144 0.3002 0.3923 0.055 Uiso calc R 1 . .

loop_
_atom_site_aniso_label
_atom_site_aniso_U_11
_atom_site_aniso_U_22
_atom_site_aniso_U_33
_atom_site_aniso_U_12
_atom_site_aniso_U_13
_atom_site_aniso_U_23
Mn 0.0380(6) 0.0287(6) 0.0393(6) 0.0037(4) -0.0134(5) -0.0116(5)
Br1 0.0540(5) 0.0463(5) 0.0767(6) 0.0125(4) -0.0318(5) -0.0126(4)
Br2 0.0940(8) 0.0649(7) 0.0999(9) 0.0106(6) -0.0553(7) -0.0468(6)
Br3 0.0812(8) 0.1293(11) 0.0422(6) 0.0090(7) -0.0231(5) -0.0234(6)
O1 0.053(3) 0.035(3) 0.054(3) 0.010(2) -0.025(3) -0.020(2)
O2 0.037(3) 0.038(3) 0.048(3) 0.008(2) -0.013(2) -0.017(2)
O3 0.048(3) 0.050(3) 0.037(3) -0.005(2) -0.015(2) -0.012(2)
N1 0.039(3) 0.038(3) 0.038(3) 0.005(3) -0.008(3) -0.008(3)
N2 0.031(3) 0.034(3) 0.041(3) 0.002(2) -0.010(3) -0.010(3)
N3 0.045(4) 0.028(3) 0.043(4) 0.003(3) -0.014(3) -0.012(3)
N4 0.039(3) 0.039(4) 0.048(4) 0.000(3) -0.010(3) -0.006(3)
C1 0.040(4) 0.028(4) 0.050(4) 0.000(3) -0.012(3) -0.011(3)
C2 0.057(5) 0.044(4) 0.044(4) 0.008(4) -0.013(4) -0.017(4)
C3 0.043(5) 0.042(5) 0.088(7) 0.014(4) -0.022(4) -0.026(4)
C4 0.044(4) 0.029(4) 0.059(5) 0.008(3) -0.023(4) -0.008(3)
C5 0.057(5) 0.043(5) 0.046(5) 0.001(4) -0.020(4) -0.005(4)
C6 0.042(4) 0.032(4) 0.052(5) 0.004(3) -0.015(4) -0.004(3)
C7 0.048(5) 0.045(4) 0.039(4) -0.001(4) -0.009(4) -0.014(3)
C8 0.049(5) 0.044(4) 0.041(4) 0.008(4) -0.007(3) -0.010(3)
C9 0.039(4) 0.045(5) 0.052(5) 0.004(3) -0.006(4) -0.007(4)
C10 0.033(4) 0.030(4) 0.036(4) -0.008(3) -0.004(3) -0.006(3)
C11 0.036(4) 0.050(5) 0.051(5) 0.008(3) -0.011(3) -0.021(4)
C12 0.039(4) 0.048(5) 0.059(5) 0.001(3) -0.020(4) -0.017(4)
C13 0.050(5) 0.040(4) 0.054(5) 0.000(4) -0.021(4) -0.023(4)
C14 0.043(4) 0.037(4) 0.050(5) 0.004(3) -0.011(4) -0.016(3)
C15 0.033(4) 0.031(4) 0.044(4) 0.003(3) -0.010(3) -0.011(3)
C16 0.040(4) 0.031(4) 0.048(4) 0.008(3) -0.012(3) -0.015(3)
C17 0.036(4) 0.036(4) 0.046(4) 0.005(3) -0.016(3) -0.010(3)
C18 0.040(4) 0.041(4) 0.050(5) 0.005(3) -0.010(3) -0.014(4)
C19 0.044(4) 0.032(4) 0.045(4) 0.004(3) -0.010(3) -0.013(3)
C20 0.050(5) 0.042(4) 0.044(4) 0.006(4) -0.009(4) -0.017(3)
C21 0.051(5) 0.054(5) 0.043(5) 0.010(4) -0.003(4) -0.012(4)
C22 0.058(5) 0.061(5) 0.035(4) 0.016(4) -0.017(4) -0.024(4)
C23 0.054(5) 0.049(5) 0.042(4) 0.006(4) -0.020(4) -0.015(4)
C24 0.046(4) 0.030(4) 0.042(4) 0.003(3) -0.014(3) -0.012(3)
C25 0.056(5) 0.025(4) 0.051(5) 0.005(3) -0.019(4) -0.013(3)
C26 0.053(5) 0.035(4) 0.047(5) -0.008(4) -0.009(4) -0.008(3)
C27 0.037(4) 0.041(4) 0.059(5) -0.007(3) -0.005(4) -0.011(4)

loop_
_atom_type_symbol
_atom_type_description
_atom_type_scat_dispersion_real
_atom_type_scat_dispersion_imag
_atom_type_scat_source
C C 0.0033 0.0016 'International Tables Vol C Tables 4.2.6.8 and 6.1.1.4'
H H 0.0000 0.0000 'International Tables Vol C Tables 4.2.6.8 and 6.1.1.4'
Br Br -0.2901 2.4595 'International Tables Vol C Tables 4.2.6.8 and 6.1.1.4'
Mn Mn 0.3368 0.7283 'International Tables Vol C Tables 4.2.6.8 and 6.1.1.4'
N N 0.0061 0.0033 'International Tables Vol C Tables 4.2.6.8 and 6.1.1.4'
O O 0.0106 0.0060 'International Tables Vol C Tables 4.2.6.8 and 6.1.1.4'

loop_
_geom_angle_atom_site_label_1
_geom_angle_atom_site_label_2
_geom_angle_atom_site_label_3
_geom_angle_site_symmetry_1
_geom_angle_site_symmetry_3
_geom_angle
_geom_angle_publ_flag
O2 Mn O1 . . 89.3(2) ?
O2 Mn N3 . . 169.7(2) yes
O1 Mn N3 . . 84.2(2) ?
O2 Mn N2 . . 88.6(2) ?
O1 Mn N2 . . 171.2(2) yes
N3 Mn N2 . . 98.9(2) ?
O2 Mn O3 . . 86.9(2) ?
O1 Mn O3 . . 101.1(2) ?
N3 Mn O3 . . 86.5(2) ?
N2 Mn O3 . . 87.3(2) ?
O2 Mn N1 . . 83.2(2) ?
O1 Mn N1 . . 82.7(2) ?
N3 Mn N1 . . 103.9(2) ?
N2 Mn N1 . . 88.5(2) ?
O3 Mn N1 . . 169.35(19) yes
C1 O1 Mn . . 123.1(4) ?
C10 O2 Mn . . 129.3(4) ?
C19 O3 Mn . . 130.7(5) ?
C7 N1 C8 . . 117.9(6) ?
C7 N1 Mn . . 115.4(5) ?
C8 N1 Mn . . 124.4(5) ?
C16 N2 C17 . . 115.8(6) ?
C16 N2 Mn . . 124.4(5) ?
C17 N2 Mn . . 119.6(4) ?
C25 N3 C26 . . 114.3(6) ?
C25 N3 Mn . . 127.1(5) ?
C26 N3 Mn . . 118.5(5) ?
C18 N4 C27 . . 117.0(6) ?
C18 N4 C9 . . 118.5(6) ?
C27 N4 C9 . . 117.8(6) ?
O1 C1 C2 . . 120.7(7) ?
O1 C1 C6 . . 123.1(6) ?
C2 C1 C6 . . 116.2(7) ?
C3 C2 C1 . . 124.2(8) ?
C3 C2 H2 . . 117.9 ?
C1 C2 H2 . . 117.9 ?
C2 C3 C4 . . 119.1(7) ?
C2 C3 H3 . . 120.4 ?
C4 C3 H3 . . 120.4 ?
C5 C4 C3 . . 120.7(7) ?
C5 C4 Br1 . . 119.4(6) ?
C3 C4 Br1 . . 119.8(6) ?
C4 C5 C6 . . 120.6(8) ?
C4 C5 H5 . . 119.7 ?
C6 C5 H5 . . 119.7 ?
C5 C6 C7 . . 117.0(7) ?
C5 C6 C1 . . 119.2(7) ?
C7 C6 C1 . . 123.8(7) ?
N1 C7 C6 . . 126.7(7) ?
N1 C7 H7 . . 116.7 ?
C6 C7 H7 . . 116.7 ?
N1 C8 C9 . . 112.1(6) ?
N1 C8 H8A . . 109.2 ?
C9 C8 H8A . . 109.2 ?
N1 C8 H8B . . 109.2 ?
C9 C8 H8B . . 109.2 ?
H8A C8 H8B . . 107.9 ?
N4 C9 C8 . . 113.7(7) ?
N4 C9 H9A . . 108.8 ?
C8 C9 H9A . . 108.8 ?
N4 C9 H9B . . 108.8 ?
C8 C9 H9B . . 108.8 ?
H9A C9 H9B . . 107.7 ?
O2 C10 C11 . . 119.0(6) ?
O2 C10 C15 . . 122.4(6) ?
C11 C10 C15 . . 118.6(6) ?
C10 C11 C12 . . 120.0(7) ?
C10 C11 H11 . . 120.0 ?
C12 C11 H11 . . 120.0 ?
C13 C12 C11 . . 120.1(7) ?
C13 C12 H12 . . 120.0 ?
C11 C12 H12 . . 120.0 ?
C14 C13 C12 . . 121.0(7) ?
C14 C13 Br2 . . 120.2(6) ?
C12 C13 Br2 . . 118.9(6) ?
C13 C14 C15 . . 121.8(7) ?
C13 C14 H14 . . 119.1 ?
C15 C14 H14 . . 119.1 ?
C14 C15 C10 . . 118.5(6) ?
C14 C15 C16 . . 119.5(6) ?
C10 C15 C16 . . 122.0(6) ?
N2 C16 C15 . . 126.4(6) ?
N2 C16 H16 . . 116.8 ?
C15 C16 H16 . . 116.8 ?
N2 C17 C18 . . 109.2(6) ?
N2 C17 H17A . . 109.8 ?
C18 C17 H17A . . 109.8 ?
N2 C17 H17B . . 109.8 ?
C18 C17 H17B . . 109.8 ?
H17A C17 H17B . . 108.3 ?
N4 C18 C17 . . 112.4(6) ?
N4 C18 H18A . . 109.1 ?
C17 C18 H18A . . 109.1 ?
N4 C18 H18B . . 109.1 ?
C17 C18 H18B . . 109.1 ?
H18A C18 H18B . . 107.9 ?
O3 C19 C24 . . 124.5(7) ?
O3 C19 C20 . . 119.2(7) ?
C24 C19 C20 . . 116.3(7) ?
C21 C20 C19 . . 122.2(7) ?
C21 C20 H20 . . 118.9 ?
C19 C20 H20 . . 118.9 ?
C22 C21 C20 . . 119.0(8) ?
C22 C21 H21 . . 120.5 ?
C20 C21 H21 . . 120.5 ?
C23 C22 C21 . . 121.9(7) ?
C23 C22 Br3 . . 119.3(6) ?
C21 C22 Br3 . . 118.8(7) ?
C22 C23 C24 . . 118.8(7) ?
C22 C23 H23 . . 120.6 ?
C24 C23 H23 . . 120.6 ?
C19 C24 C23 . . 121.8(7) ?
C19 C24 C25 . . 122.9(6) ?
C23 C24 C25 . . 115.3(7) ?
N3 C25 C24 . . 128.0(7) ?
N3 C25 H25 . . 116.0 ?
C24 C25 H25 . . 116.0 ?
N3 C26 C27 . . 109.1(6) ?
N3 C26 H26A . . 109.9 ?
C27 C26 H26A . . 109.9 ?
N3 C26 H26B . . 109.9 ?
C27 C26 H26B . . 109.9 ?
H26A C26 H26B . . 108.3 ?
N4 C27 C26 . . 110.2(6) ?
N4 C27 H27A . . 109.6 ?
C26 C27 H27A . . 109.6 ?
N4 C27 H27B . . 109.6 ?
C26 C27 H27B . . 109.6 ?
H27A C27 H27B . . 108.1 ?

loop_
_geom_bond_atom_site_label_1
_geom_bond_atom_site_label_2
_geom_bond_site_symmetry_2
_geom_bond_distance
_geom_bond_publ_flag
Mn O2 . 1.884(5) yes
Mn O1 . 1.905(5) yes
Mn N3 . 2.064(6) yes
Mn N2 . 2.073(6) yes
Mn O3 . 2.105(5) yes
Mn N1 . 2.369(6) yes
Br1 C4 . 1.898(7) ?
Br2 C13 . 1.901(7) ?
Br3 C22 . 1.892(7) ?
O1 C1 . 1.306(8) ?
O2 C10 . 1.319(8) ?
O3 C19 . 1.265(8) ?
N1 C7 . 1.280(9) ?
N1 C8 . 1.438(9) ?
N2 C16 . 1.278(9) ?
N2 C17 . 1.482(8) ?
N3 C25 . 1.291(9) ?
N3 C26 . 1.476(10) ?
N4 C18 . 1.424(9) ?
N4 C27 . 1.449(9) ?
N4 C9 . 1.464(10) ?
C1 C2 . 1.420(10) ?
C1 C6 . 1.435(10) ?
C2 C3 . 1.343(10) ?
C2 H2 . 0.9300 ?
C3 C4 . 1.392(12) ?
C3 H3 . 0.9300 ?
C4 C5 . 1.382(11) ?
C5 C6 . 1.414(10) ?
C5 H5 . 0.9300 ?
C6 C7 . 1.426(10) ?
C7 H7 . 0.9300 ?
C8 C9 . 1.501(10) ?
C8 H8A . 0.9700 ?
C8 H8B . 0.9700 ?
C9 H9A . 0.9700 ?
C9 H9B . 0.9700 ?
C10 C11 . 1.397(10) ?
C10 C15 . 1.418(9) ?
C11 C12 . 1.403(10) ?
C11 H11 . 0.9300 ?
C12 C13 . 1.357(10) ?
C12 H12 . 0.9300 ?
C13 C14 . 1.346(10) ?
C14 C15 . 1.396(9) ?
C14 H14 . 0.9300 ?
C15 C16 . 1.433(9) ?
C16 H16 . 0.9300 ?
C17 C18 . 1.519(10) ?
C17 H17A . 0.9700 ?
C17 H17B . 0.9700 ?
C18 H18A . 0.9700 ?
C18 H18B . 0.9700 ?
C19 C24 . 1.416(10) ?
C19 C20 . 1.429(11) ?
C20 C21 . 1.400(10) ?
C20 H20 . 0.9300 ?
C21 C22 . 1.392(12) ?
C21 H21 . 0.9300 ?
C22 C23 . 1.379(12) ?
C23 C24 . 1.426(10) ?
C23 H23 . 0.9300 ?
C24 C25 . 1.442(11) ?
C25 H25 . 0.9300 ?
C26 C27 . 1.523(10) ?
C26 H26A . 0.9700 ?
C26 H26B . 0.9700 ?
C27 H27A . 0.9700 ?
C27 H27B . 0.9700 ?

loop_
_geom_torsion_atom_site_label_1
_geom_torsion_atom_site_label_2
_geom_torsion_atom_site_label_3
_geom_torsion_atom_site_label_4
_geom_torsion_site_symmetry_1
_geom_torsion_site_symmetry_2
_geom_torsion_site_symmetry_3
_geom_torsion_site_symmetry_4
_geom_torsion
_geom_torsion_publ_flag
O2 Mn O1 C1 . . . . -30.1(6) ?
N3 Mn O1 C1 . . . . 158.0(6) ?
O3 Mn O1 C1 . . . . -116.8(6) ?
N1 Mn O1 C1 . . . . 53.1(6) ?
O1 Mn O2 C10 . . . . 142.7(6) ?
N3 Mn O2 C10 . . . . -166.1(11) ?
N2 Mn O2 C10 . . . . -28.8(6) ?
O3 Mn O2 C10 . . . . -116.1(6) ?
N1 Mn O2 C10 . . . . 59.9(6) ?
O2 Mn O3 C19 . . . . -173.2(6) ?
O1 Mn O3 C19 . . . . -84.5(6) ?
N3 Mn O3 C19 . . . . -1.1(6) ?
N2 Mn O3 C19 . . . . 98.0(6) ?
N1 Mn O3 C19 . . . . 165.3(9) ?
O2 Mn N1 C7 . . . . 51.5(5) ?
O1 Mn N1 C7 . . . . -38.7(5) ?
N3 Mn N1 C7 . . . . -120.9(5) ?
N2 Mn N1 C7 . . . . 140.3(5) ?
O3 Mn N1 C7 . . . . 73.1(12) ?
O2 Mn N1 C8 . . . . -110.7(6) ?
O1 Mn N1 C8 . . . . 159.1(6) ?
N3 Mn N1 C8 . . . . 76.9(6) ?
N2 Mn N1 C8 . . . . -21.9(6) ?
O3 Mn N1 C8 . . . . -89.1(12) ?
O2 Mn N2 C16 . . . . 11.6(6) ?
N3 Mn N2 C16 . . . . -175.5(6) ?
O3 Mn N2 C16 . . . . 98.5(6) ?
N1 Mn N2 C16 . . . . -71.7(6) ?
O2 Mn N2 C17 . . . . -173.4(5) ?
N3 Mn N2 C17 . . . . -0.5(5) ?
O3 Mn N2 C17 . . . . -86.5(5) ?
N1 Mn N2 C17 . . . . 103.3(5) ?
O2 Mn N3 C25 . . . . 46.9(15) ?
O1 Mn N3 C25 . . . . 98.5(6) ?
N2 Mn N3 C25 . . . . -89.8(6) ?
O3 Mn N3 C25 . . . . -3.1(6) ?
N1 Mn N3 C25 . . . . 179.5(6) ?
O2 Mn N3 C26 . . . . -130.0(12) ?
O1 Mn N3 C26 . . . . -78.4(5) ?
N2 Mn N3 C26 . . . . 93.3(5) ?
O3 Mn N3 C26 . . . . -180.0(5) ?
N1 Mn N3 C26 . . . . 2.6(5) ?
Mn O1 C1 C2 . . . . 135.6(6) ?
Mn O1 C1 C6 . . . . -44.6(9) ?
O1 C1 C2 C3 . . . . -178.6(7) ?
C6 C1 C2 C3 . . . . 1.5(12) ?
C1 C2 C3 C4 . . . . -0.6(13) ?
C2 C3 C4 C5 . . . . -0.5(13) ?
C2 C3 C4 Br1 . . . . 176.4(6) ?
C3 C4 C5 C6 . . . . 0.5(12) ?
Br1 C4 C5 C6 . . . . -176.3(6) ?
C4 C5 C6 C7 . . . . -179.1(7) ?
C4 C5 C6 C1 . . . . 0.5(12) ?
O1 C1 C6 C5 . . . . 178.8(7) ?
C2 C1 C6 C5 . . . . -1.4(11) ?
O1 C1 C6 C7 . . . . -1.7(12) ?
C2 C1 C6 C7 . . . . 178.1(7) ?
C8 N1 C7 C6 . . . . 178.5(7) ?
Mn N1 C7 C6 . . . . 15.1(10) ?
C5 C6 C7 N1 . . . . -168.3(7) ?
C1 C6 C7 N1 . . . . 12.2(12) ?
C7 N1 C8 C9 . . . . 133.5(7) ?
Mn N1 C8 C9 . . . . -64.7(8) ?
C18 N4 C9 C8 . . . . 80.4(8) ?
C27 N4 C9 C8 . . . . -129.2(7) ?
N1 C8 C9 N4 . . . . 55.0(9) ?
Mn O2 C10 C11 . . . . -152.4(6) ?
Mn O2 C10 C15 . . . . 29.2(9) ?
O2 C10 C11 C12 . . . . -177.1(7) ?
C15 C10 C11 C12 . . . . 1.3(11) ?
C10 C11 C12 C13 . . . . 1.0(12) ?
C11 C12 C13 C14 . . . . -1.8(13) ?
C11 C12 C13 Br2 . . . . 177.8(6) ?
C12 C13 C14 C15 . . . . 0.3(13) ?
Br2 C13 C14 C15 . . . . -179.4(6) ?
C13 C14 C15 C10 . . . . 2.1(12) ?
C13 C14 C15 C16 . . . . -178.6(8) ?
O2 C10 C15 C14 . . . . 175.6(7) ?
C11 C10 C15 C14 . . . . -2.8(10) ?
O2 C10 C15 C16 . . . . -3.6(11) ?
C11 C10 C15 C16 . . . . 177.9(7) ?
C17 N2 C16 C15 . . . . -170.2(7) ?
Mn N2 C16 C15 . . . . 5.0(11) ?
C14 C15 C16 N2 . . . . 167.7(7) ?
C10 C15 C16 N2 . . . . -13.1(12) ?
C16 N2 C17 C18 . . . . 92.1(7) ?
Mn N2 C17 C18 . . . . -83.4(6) ?
C27 N4 C18 C17 . . . . 85.2(8) ?
C9 N4 C18 C17 . . . . -124.2(7) ?
N2 C17 C18 N4 . . . . 53.6(8) ?
Mn O3 C19 C24 . . . . 2.1(11) ?
Mn O3 C19 C20 . . . . -177.6(5) ?
O3 C19 C20 C21 . . . . 179.9(7) ?
C24 C19 C20 C21 . . . . 0.1(10) ?
C19 C20 C21 C22 . . . . 0.7(11) ?
C20 C21 C22 C23 . . . . -0.6(12) ?
C20 C21 C22 Br3 . . . . 177.9(6) ?
C21 C22 C23 C24 . . . . -0.3(12) ?
Br3 C22 C23 C24 . . . . -178.8(5) ?
O3 C19 C24 C23 . . . . 179.2(7) ?
C20 C19 C24 C23 . . . . -1.1(10) ?
O3 C19 C24 C25 . . . . 0.8(11) ?
C20 C19 C24 C25 . . . . -179.4(6) ?
C22 C23 C24 C19 . . . . 1.2(11) ?
C22 C23 C24 C25 . . . . 179.7(7) ?
C26 N3 C25 C24 . . . . -176.3(7) ?
Mn N3 C25 C24 . . . . 6.7(11) ?
C19 C24 C25 N3 . . . . -5.6(12) ?
C23 C24 C25 N3 . . . . 176.0(7) ?
C25 N3 C26 C27 . . . . 97.6(7) ?
Mn N3 C26 C27 . . . . -85.1(7) ?
C18 N4 C27 C26 . . . . -123.4(7) ?
C9 N4 C27 C26 . . . . 85.7(8) ?
N3 C26 C27 N4 . . . . 60.4(8) ?
